data_1573351
loop_
_publ_author_name
'Gajda, Roman'
'S&#x142;awi&#x144;ski, Wojciech'
'Por&#x119;ba, Tomasz'
'Parafiniuk, Jan'
'Mezouar, Mohamed'
'Dera, Przemys&#x142;aw'
'Wo&#x17a;niak, Krzysztof'

_publ_section_title
;
 Incommensurately modulated structure of
 Zn<sub>4</sub>Si<sub>2</sub>O<sub>7</sub>(OH)<sub>2</sub>&#xb7;H<sub>2</sub>O
 at high pressure.
;
_journal_issue 1
_journal_name_full IUCrJ
_journal_paper_doi 10.1107/S2052252524011060
_journal_volume 12
_journal_year 2025
_chemical_formula_moiety 'O9 Si2 Zn4, O'
_chemical_formula_sum 'O10 Si2 Zn4'
_chemical_formula_weight 477.66
_space_group_crystal_system orthorhombic
_space_group_IT_number 34
_space_group_name_Hall 'P 2 -2n'
_space_group_name_H-M_alt 'P n n 2'
_atom_sites_solution_primary dual
_audit_creation_date 2024-08-16
_audit_creation_method
;
Olex2 1.5
(compiled 2024.02.16 svn.r378c4104 for OlexSys, GUI svn.r6928)
;
_cell_angle_alpha 90
_cell_angle_beta 90
_cell_angle_gamma 90
_cell_formula_units_Z 2
_cell_length_a 8.0991(3)
_cell_length_b 10.540(5)
_cell_length_c 5.0319(3)
_cell_measurement.pressure 4100000

_cell_measurement_reflns_used 1170
_cell_measurement_temperature 293
_cell_measurement_theta_max 21.2170
_cell_measurement_theta_min 2.3800
_cell_volume 429.5(2)
_computing_molecular_graphics 'Olex2 1.5 (Dolomanov et al., 2009)'
_computing_publication_material 'Olex2 1.5 (Dolomanov et al., 2009)'
_computing_structure_refinement 'SHELXL 2018/3 (Sheldrick, 2015)'
_computing_structure_solution 'SHELXT 2018/2 (Sheldrick, 2018)'
_diffrn_ambient_temperature 293(2)
_diffrn_measured_fraction_theta_full 0.424
_diffrn_measured_fraction_theta_max 0.300
_diffrn_measurement_device_type 'esperanto-CrysAlisPro-abstract goniometer imported esperanto images'
_diffrn_radiation_type synchrotron
_diffrn_radiation_wavelength 0.35424
_diffrn_reflns_av_R_equivalents 0.0701
_diffrn_reflns_av_unetI/netI 0.0611
_diffrn_reflns_Laue_measured_fraction_full 0.424
_diffrn_reflns_Laue_measured_fraction_max 0.300
_diffrn_reflns_limit_h_max 16
_diffrn_reflns_limit_h_min -16
_diffrn_reflns_limit_k_max 6
_diffrn_reflns_limit_k_min -6
_diffrn_reflns_limit_l_max 9
_diffrn_reflns_limit_l_min -9
_diffrn_reflns_number 4899
_diffrn_reflns_point_group_measured_fraction_full 0.401
_diffrn_reflns_point_group_measured_fraction_max 0.278
_diffrn_reflns_theta_full 12.271
_diffrn_reflns_theta_max 22.527
_diffrn_reflns_theta_min 2.375
_diffrn_source synchrotron
_exptl_absorpt_correction_T_max 1.00000
_exptl_absorpt_correction_T_min 0.45952
_exptl_absorpt_correction_type multi-scan
_exptl_absorpt_process_details
;
CrysAlisPro 1.171.40.67a (Rigaku Oxford Diffraction, 2019)
Empirical absorption correction using spherical harmonics,
 implemented in SCALE3 ABSPACK scaling algorithm.
;
_exptl_crystal_colour colourless
_exptl_crystal_density_diffrn 3.693
_exptl_crystal_description block
_exptl_crystal_F_000 456
_exptl_crystal_size_max 0.06
_exptl_crystal_size_mid 0.04
_exptl_crystal_size_min 0.02
_refine_diff_density_max 1.220
_refine_diff_density_min -0.889
_refine_diff_density_rms 0.181
_refine_ls_abs_structure_details
;
 Flack x determined using 373 quotients [(I+)-(I-)]/[(I+)+(I-)]
 (Parsons, Flack and Wagner, Acta Cryst. B69 (2013) 249-259).
;
_refine_ls_abs_structure_Flack 0.05(10)
_refine_ls_extinction_method none
_refine_ls_goodness_of_fit_ref 0.997
_refine_ls_hydrogen_treatment undef
_refine_ls_matrix_type full
_refine_ls_number_parameters 68
_refine_ls_number_reflns 1265
_refine_ls_number_restraints 1
_refine_ls_restrained_S_all 0.997
_refine_ls_R_factor_all 0.0503
_refine_ls_R_factor_gt 0.0414
_refine_ls_shift/su_max 0.000
_refine_ls_shift/su_mean 0.000
_refine_ls_structure_factor_coef Fsqd
_refine_ls_weighting_details 'w=1/[\s^2^(Fo^2^)+(0.0621P)^2^+0.1355P] where P=(Fo^2^+2Fc^2^)/3'
_refine_ls_weighting_scheme calc
_refine_ls_wR_factor_gt 0.1095
_refine_ls_wR_factor_ref 0.1152
_reflns_Friedel_coverage 0.733
_reflns_Friedel_fraction_full 0.371
_reflns_Friedel_fraction_max 0.252
_reflns_number_gt 1055
_reflns_number_total 1265
_reflns_threshold_expression 'I > 2\s(I)'
_cod_data_source_file fc5081.cif
_cod_data_source_block 4_1GPa_Pnn2_DESY_crystal_3
_cod_database_code 1573351
_shelx_shelxl_version_number 2018/3
_shelx_space_group_comment
;
The symmetry employed for this shelxl refinement is uniquely defined
by the following loop, which should always be used as a source of
symmetry information in preference to the above space-group names.
They are only intended as comments.
;
_cell_oxdiff_length_a 5.0312(2)
_cell_oxdiff_length_b 8.0941(3)
_cell_oxdiff_length_c 10.548(2)
_cell_oxdiff_angle_alpha 89.994(8)
_cell_oxdiff_angle_beta 89.996(8)
_cell_oxdiff_angle_gamma 89.954(4)
_cell_oxdiff_volume 429.54(9)
_cell_oxdiff_measurement_reflns_used 1170
_oxdiff_exptl_absorpt_empirical_full_min 0.549
_oxdiff_exptl_absorpt_empirical_full_max 2.162
_oxdiff_exptl_absorpt_empirical_details
;
Empirical correction (ABSPACK) includes:
- Absorption correction using spherical harmonics
- Frame scaling
;
_olex2_refinement_description
;
;
_olex2_submission_special_instructions 'No special instructions were received'

loop_
_space_group_symop_operation_xyz
'x, y, z'
'-x, -y, z'
'x+1/2, -y+1/2, z+1/2'
'-x+1/2, y+1/2, z+1/2'

loop_
_atom_site_label
_atom_site_type_symbol
_atom_site_fract_x
_atom_site_fract_y
_atom_site_fract_z
_atom_site_U_iso_or_equiv
_atom_site_adp_type
_atom_site_occupancy
_atom_site_site_symmetry_order
_atom_site_calc_flag
_atom_site_refinement_flags_posn
_atom_site_refinement_flags_adp
_atom_site_refinement_flags_occupancy
_atom_site_disorder_assembly
_atom_site_disorder_group
Zn1 Zn 0.24958(6) 0.36016(15) 0.5360(2) 0.0113(6) Uani 1 1 d . . . . .
Zn2 Zn 0.33166(6) 0.67209(15) 0.54420(14) 0.0120(6) Uani 1 1 d . . . . .
Si1 Si 0.46417(13) 0.3565(3) 0.0300(5) 0.0090(12) Uani 1 1 d . . . . .
O1 O 0.2846(5) 0.3220(11) -0.0893(8) 0.016(4) Uani 1 1 d . . . . .
O2 O 0.6088(5) 0.2708(14) -0.1010(9) 0.022(5) Uani 1 1 d . . . . .
O3 O 0.4617(4) 0.3432(10) 0.3491(9) 0.012(4) Uani 1 1 d . . . . .
O4 O 0.1814(5) 0.5327(16) 0.5025(15) 0.021(6) Uani 1 1 d . . . . .
O5 O 0.500000 0.500000 -0.0730(16) 0.0182(12) Uiso 1 2 d S . P . .
O6 O 1.000000 0.500000 0.035(4) 0.0342(16) Uiso 1 2 d S . P . .

loop_
_atom_site_aniso_label
_atom_site_aniso_U_11
_atom_site_aniso_U_22
_atom_site_aniso_U_33
_atom_site_aniso_U_23
_atom_site_aniso_U_13
_atom_site_aniso_U_12
Zn1 0.0116(2) 0.0124(19) 0.0099(2) 0.0005(7) 0.0003(3) -0.0023(3)
Zn2 0.0114(2) 0.0147(19) 0.0098(2) -0.0006(6) 0.0000(3) 0.0023(3)
Si1 0.0082(4) 0.012(4) 0.0064(5) 0.0002(13) -0.0003(5) -0.0004(6)
O1 0.0112(13) 0.027(13) 0.0099(13) 0.005(2) -0.0036(9) -0.008(2)
O2 0.0174(16) 0.038(17) 0.0114(16) 0.002(3) 0.0038(11) 0.014(3)
O3 0.0099(13) 0.018(13) 0.0089(14) 0.000(2) -0.0008(9) 0.0019(19)
O4 0.0157(15) 0.008(18) 0.038(4) 0.003(4) -0.0068(17) -0.001(2)

loop_
_atom_type_symbol
_atom_type_description
_atom_type_scat_dispersion_real
_atom_type_scat_dispersion_imag
_atom_type_scat_source
O O 0.0003 0.0013 'International Tables Vol C Tables 4.2.6.8 and 6.1.1.4'
Si Si 0.0175 0.0165 'International Tables Vol C Tables 4.2.6.8 and 6.1.1.4'
Zn Zn 0.2130 0.4015 'International Tables Vol C Tables 4.2.6.8 and 6.1.1.4'

loop_
_geom_angle_atom_site_label_1
_geom_angle_atom_site_label_2
_geom_angle_atom_site_label_3
_geom_angle
_geom_angle_site_symmetry_1
_geom_angle_site_symmetry_3
_geom_angle_publ_flag
O1 Zn1 O3 108.5(2) 1_556 . ?
O2 Zn1 O1 106.6(4) 3_455 1_556 ?
O2 Zn1 O3 106.4(3) 3_455 . ?
O4 Zn1 O1 108.9(4) . 1_556 ?
O4 Zn1 O2 118.8(4) . 3_455 ?
O4 Zn1 O3 107.3(4) . . ?
O1 Zn2 Si1 129.3(2) 4 2_666 ?
O2 Zn2 Si1 30.3(3) 2_666 2_666 ?
O2 Zn2 O1 100.6(4) 2_666 4 ?
O2 Zn2 O3 106.0(2) 2_666 2_665 ?
O3 Zn2 Si1 85.87(14) 2_665 2_666 ?
O3 Zn2 O1 107.9(3) 2_665 4 ?
O4 Zn2 Si1 111.5(3) . 2_666 ?
O4 Zn2 O1 106.0(4) . 4 ?
O4 Zn2 O2 119.6(4) . 2_666 ?
O4 Zn2 O3 115.3(4) . 2_665 ?
O1 Si1 Zn2 99.9(2) . 2_664 ?
O1 Si1 O2 112.0(4) . . ?
O1 Si1 O5 104.6(4) . . ?
O2 Si1 Zn2 37.3(3) . 2_664 ?
O2 Si1 O5 105.1(5) . . ?
O3 Si1 Zn2 144.97(18) . 2_664 ?
O3 Si1 O1 109.8(3) . . ?
O3 Si1 O2 111.5(4) . . ?
O3 Si1 O5 113.7(5) . . ?
O5 Si1 Zn2 74.5(2) . 2_664 ?
Zn1 O1 Zn2 115.4(3) 1_554 4_544 ?
Si1 O1 Zn1 116.4(3) . 1_554 ?
Si1 O1 Zn2 119.2(4) . 4_544 ?
Zn1 O2 Zn2 113.9(3) 3_554 2_664 ?
Si1 O2 Zn1 133.2(3) . 3_554 ?
Si1 O2 Zn2 112.4(6) . 2_664 ?
Zn2 O3 Zn1 121.1(2) 2_665 . ?
Si1 O3 Zn1 118.6(2) . . ?
Si1 O3 Zn2 119.9(2) . 2_665 ?
Zn1 O4 Zn2 122.4(3) . . ?
Si1 O5 Si1 142.8(6) 2_665 . ?

loop_
_geom_bond_atom_site_label_1
_geom_bond_atom_site_label_2
_geom_bond_distance
_geom_bond_site_symmetry_2
_geom_bond_publ_flag
Zn1 O1 1.948(5) 1_556 ?
Zn1 O2 1.918(10) 3_455 ?
Zn1 O3 1.967(4) . ?
Zn1 O4 1.908(16) . ?
Zn2 Si1 2.967(3) 2_666 ?
Zn2 O1 1.958(9) 4 ?
Zn2 O2 1.945(6) 2_666 ?
Zn2 O3 1.947(4) 2_665 ?
Zn2 O4 1.919(13) . ?
Si1 O1 1.615(4) . ?
Si1 O2 1.620(8) . ?
Si1 O3 1.612(6) . ?
Si1 O5 1.624(4) . ?

loop_
_geom_torsion_atom_site_label_1
_geom_torsion_atom_site_label_2
_geom_torsion_atom_site_label_3
_geom_torsion_atom_site_label_4
_geom_torsion
_geom_torsion_site_symmetry_1
_geom_torsion_site_symmetry_2
_geom_torsion_site_symmetry_3
_geom_torsion_site_symmetry_4
_geom_torsion_publ_flag
Zn2 Si1 O1 Zn1 -29.0(6) 2_664 . . 1_554 ?
Zn2 Si1 O1 Zn2 116.6(4) 2_664 . . 4_544 ?
Zn2 Si1 O2 Zn1 171.1(13) 2_664 . . 3_554 ?
Zn2 Si1 O3 Zn1 -171.1(2) 2_664 . . . ?
Zn2 Si1 O3 Zn2 15.0(11) 2_664 . . 2_665 ?
Zn2 Si1 O5 Si1 -143.98(5) 2_664 . . 2_665 ?
O1 Si1 O2 Zn1 -111.7(8) . . . 3_554 ?
O1 Si1 O2 Zn2 77.2(7) . . . 2_664 ?
O1 Si1 O3 Zn1 -24.5(9) . . . . ?
O1 Si1 O3 Zn2 161.6(6) . . . 2_665 ?
O1 Si1 O5 Si1 119.5(3) . . . 2_665 ?
O2 Si1 O1 Zn1 -65.9(8) . . . 1_554 ?
O2 Si1 O1 Zn2 79.7(6) . . . 4_544 ?
O2 Si1 O3 Zn1 -149.2(6) . . . . ?
O2 Si1 O3 Zn2 36.9(9) . . . 2_665 ?
O2 Si1 O5 Si1 -122.4(2) . . . 2_665 ?
O3 Si1 O1 Zn1 169.7(6) . . . 1_554 ?
O3 Si1 O1 Zn2 -44.7(7) . . . 4_544 ?
O3 Si1 O2 Zn1 11.8(10) . . . 3_554 ?
O3 Si1 O2 Zn2 -159.4(5) . . . 2_664 ?
O3 Si1 O5 Si1 -0.26(16) . . . 2_665 ?
O5 Si1 O1 Zn1 47.4(7) . . . 1_554 ?
O5 Si1 O1 Zn2 -167.0(4) . . . 4_544 ?
O5 Si1 O2 Zn1 135.3(8) . . . 3_554 ?
O5 Si1 O2 Zn2 -35.8(6) . . . 2_664 ?
O5 Si1 O3 Zn1 92.3(5) . . . . ?
O5 Si1 O3 Zn2 -81.6(6) . . . 2_665 ?
